data_2230319
loop_
_publ_author_name
'Djamel, Daoud'
'Tahar, Douadi'
'Djahida, Haffar'
'Hanane, Hammani'
'Salah, Chafaa'

_publ_section_title
;
 4,4'-Methylenebis{<i>N</i>-[(<i>E</i>)-quinolin-2-ylmethylidene]aniline}
;
_journal_coeditor_code FY2004
_journal_issue 6
_journal_name_full 'Acta Crystallographica Section E'
_journal_page_first o1318
_journal_paper_doi 10.1107/S1600536811016011
_journal_volume 67
_journal_year 2011
_chemical_formula_iupac 'C33 H24 N4'
_chemical_formula_moiety 'C33 H24 N4'
_chemical_formula_sum 'C33 H24 N4'
_chemical_formula_weight 476.56
_chemical_melting_point 472
_chemical_name_systematic
;
4,4'-Methylenebis{<i>N</i>-[(<i>E</i>)-quinolin-2-ylmethylidene]aniline}
;
_space_group_crystal_system triclinic
_space_group_IT_number 1
_space_group_name_Hall 'P 1'
_space_group_name_H-M_alt 'P 1'
_symmetry_space_group_name_Hall 'P 1'
_symmetry_space_group_name_H-M 'P 1'
_atom_sites_solution_hydrogens geom
_atom_sites_solution_primary direct
_atom_sites_solution_secondary difmap
_audit_conform_dict_name cif_core.dic
_audit_conform_dict_version 2.3
_audit_creation_method 'WinGX routine CIF_UPDATE'
_cell_angle_alpha 88.393(2)
_cell_angle_beta 88.521(2)
_cell_angle_gamma 78.044(2)
_cell_formula_units_Z 1
_cell_length_a 4.6051(2)
_cell_length_b 6.0189(2)
_cell_length_c 22.2172(8)
_cell_measurement_reflns_used 3977
_cell_measurement_temperature 293(2)
_cell_measurement_theta_max 27.4
_cell_measurement_theta_min 2.75
_cell_volume 602.09(4)
_computing_cell_refinement 'SAINT (Bruker, 2002)'
_computing_data_collection 'APEX2 (Bruker, 2002)'
_computing_data_reduction 'SAINT (Bruker, 2002)'
_computing_molecular_graphics 'ORTEP-3 for Windows (Farrugia, 1997)'
_computing_publication_material 'WinGX (Farrugia, 1999)'
_computing_structure_refinement 'SHELXL97 (Sheldrick, 2008)'
_computing_structure_solution 'SHELXS97 (Sheldrick, 2008)'
_diffrn_ambient_temperature 293(2)
_diffrn_measured_fraction_theta_full 0.991
_diffrn_measured_fraction_theta_max 0.991
_diffrn_measurement_device_type 'Bruker APEXII'
_diffrn_measurement_method 'CCD rotation images, thick slices'
_diffrn_radiation_monochromator graphite
_diffrn_radiation_type MoK\a
_diffrn_radiation_wavelength 0.71073
_diffrn_reflns_av_R_equivalents 0.0252
_diffrn_reflns_limit_h_max 5
_diffrn_reflns_limit_h_min -5
_diffrn_reflns_limit_k_max 7
_diffrn_reflns_limit_k_min -7
_diffrn_reflns_limit_l_max 28
_diffrn_reflns_limit_l_min -28
_diffrn_reflns_number 9094
_diffrn_reflns_theta_full 27.44
_diffrn_reflns_theta_max 27.44
_diffrn_reflns_theta_min 3.46
_exptl_absorpt_coefficient_mu 0.079
_exptl_absorpt_correction_type none
_exptl_crystal_colour white
_exptl_crystal_density_diffrn 1.314
_exptl_crystal_density_method 'not measured'
_exptl_crystal_description plate
_exptl_crystal_F_000 250
_exptl_crystal_size_max 0.10
_exptl_crystal_size_mid 0.07
_exptl_crystal_size_min 0.02
_refine_diff_density_max 0.205
_refine_diff_density_min -0.161
_refine_ls_extinction_method none
_refine_ls_goodness_of_fit_ref 1.098
_refine_ls_hydrogen_treatment constr
_refine_ls_matrix_type full
_refine_ls_number_parameters 335
_refine_ls_number_reflns 2707
_refine_ls_number_restraints 3
_refine_ls_restrained_S_all 1.098
_refine_ls_R_factor_all 0.0407
_refine_ls_R_factor_gt 0.0348
_refine_ls_shift/su_max 0.001
_refine_ls_shift/su_mean 0
_refine_ls_structure_factor_coef Fsqd
_refine_ls_weighting_details 'w=1/[\s^2^(Fo^2^)+(0.0373P)^2^+0.1098P] where P=(Fo^2^+2Fc^2^)/3'
_refine_ls_weighting_scheme calc
_refine_ls_wR_factor_gt 0.0833
_refine_ls_wR_factor_ref 0.0867
_reflns_number_gt 2415
_reflns_number_total 2707
_reflns_threshold_expression I>2\s(I)
_cod_data_source_file fy2004.cif
_cod_data_source_block I
_cod_database_code 2230319
_cod_database_fobs_code 2230319

loop_
_space_group_symop_operation_xyz
'x, y, z'

loop_
_atom_site_type_symbol
_atom_site_label
_atom_site_fract_x
_atom_site_fract_y
_atom_site_fract_z
_atom_site_U_iso_or_equiv
_atom_site_adp_type
_atom_site_calc_flag
_atom_site_refinement_flags
_atom_site_occupancy
_atom_site_symmetry_multiplicity
_atom_site_disorder_assembly
_atom_site_disorder_group
N N1 0.6501(4) 0.5318(3) 0.77370(8) 0.0237(4) Uani d . 1 1 . .
N N2 1.0442(4) 0.6798(3) 0.89610(8) 0.0238(4) Uani d . 1 1 . .
N N4 1.0206(4) -0.2145(3) 1.38522(9) 0.0268(4) Uani d . 1 1 . .
C C5 0.2926(5) 0.8583(4) 0.73373(10) 0.0253(5) Uani d . 1 1 . .
C C10 0.9472(5) 0.5623(4) 0.85769(10) 0.0247(5) Uani d . 1 1 . .
H H10 1.0207 0.4063 0.8569 0.03 Uiso calc R 1 1 . .
C C24 1.3130(5) -0.1462(4) 1.29921(10) 0.0278(5) Uani d . 1 1 . .
H H24 1.2005 0.0007 1.2957 0.033 Uiso calc R 1 1 . .
C C17 1.9310(5) 0.3232(4) 1.07135(10) 0.0269(5) Uani d . 1 1 . .
H H17A 1.9971 0.4504 1.0884 0.032 Uiso calc R 1 1 . .
H H17B 2.1015 0.2279 1.052 0.032 Uiso calc R 1 1 . .
N N3 1.5292(4) -0.2108(3) 1.26316(8) 0.0276(4) Uani d . 1 1 . .
C C21 1.6114(5) -0.0656(4) 1.21714(10) 0.0253(5) Uani d . 1 1 . .
C C29 0.9465(5) -0.3569(4) 1.42954(10) 0.0248(5) Uani d . 1 1 . .
C C9 0.7206(5) 0.6683(4) 0.81435(10) 0.0228(5) Uani d . 1 1 . .
C C12 1.3477(5) 0.7218(4) 0.97880(10) 0.0258(5) Uani d . 1 1 . .
H H12 1.2586 0.8754 0.9777 0.031 Uiso calc R 1 1 . .
C C6 0.4393(5) 0.6264(4) 0.73269(10) 0.0228(5) Uani d . 1 1 . .
C C11 1.2656(4) 0.5772(4) 0.93764(9) 0.0219(5) Uani d . 1 1 . .
C C25 1.2375(5) -0.3021(4) 1.34684(10) 0.0258(5) Uani d . 1 1 . .
C C16 1.4071(5) 0.3483(4) 0.93972(10) 0.0251(5) Uani d . 1 1 . .
H H16 1.3565 0.2488 0.9125 0.03 Uiso calc R 1 1 . .
C C28 1.0849(5) -0.5901(4) 1.43483(10) 0.0265(5) Uani d . 1 1 . .
C C15 1.6231(5) 0.2676(4) 0.98216(10) 0.0250(5) Uani d . 1 1 . .
H H15 1.7168 0.1151 0.9826 0.03 Uiso calc R 1 1 . .
C C22 1.8462(5) -0.1645(4) 1.17962(10) 0.0272(5) Uani d . 1 1 . .
H H22 1.9367 -0.3162 1.1859 0.033 Uiso calc R 1 1 . .
C C4 0.0736(5) 0.9418(4) 0.69045(11) 0.0327(5) Uani d . 1 1 . .
H H4 -0.0249 1.0932 0.6911 0.039 Uiso calc R 1 1 . .
C C7 0.3754(5) 0.9952(4) 0.77817(10) 0.0296(5) Uani d . 1 1 . .
H H7 0.2831 1.1476 0.7804 0.035 Uiso calc R 1 1 . .
C C8 0.5909(5) 0.9030(4) 0.81772(10) 0.0267(5) Uani d . 1 1 . .
H H8 0.6519 0.9923 0.8464 0.032 Uiso calc R 1 1 . .
C C13 1.5611(5) 0.6402(4) 1.02157(10) 0.0262(5) Uani d . 1 1 . .
H H13 1.611 0.7397 1.0489 0.031 Uiso calc R 1 1 . .
C C33 0.9868(5) -0.7265(4) 1.48092(11) 0.0309(5) Uani d . 1 1 . .
H H33 1.0742 -0.88 1.4843 0.037 Uiso calc R 1 1 . .
C C32 0.7644(6) -0.6344(4) 1.52053(11) 0.0340(6) Uani d . 1 1 . .
H H32 0.702 -0.7254 1.5506 0.041 Uiso calc R 1 1 . .
C C30 0.7182(5) -0.2664(4) 1.47154(11) 0.0301(5) Uani d . 1 1 . .
H H30 0.6277 -0.1134 1.4689 0.036 Uiso calc R 1 1 . .
C C1 0.3662(5) 0.4863(4) 0.68751(10) 0.0272(5) Uani d . 1 1 . .
H H1 0.4637 0.3349 0.6857 0.033 Uiso calc R 1 1 . .
C C14 1.7009(5) 0.4130(4) 1.02415(10) 0.0237(5) Uani d . 1 1 . .
C C19 1.5822(5) 0.2860(4) 1.15999(10) 0.0273(5) Uani d . 1 1 . .
H H19 1.4927 0.438 1.1537 0.033 Uiso calc R 1 1 . .
C C23 1.9483(5) -0.0403(4) 1.13279(11) 0.0286(5) Uani d . 1 1 . .
H H23 2.1062 -0.1098 1.1083 0.034 Uiso calc R 1 1 . .
C C3 0.0056(5) 0.8029(5) 0.64793(12) 0.0359(6) Uani d . 1 1 . .
H H3 -0.1385 0.8601 0.6198 0.043 Uiso calc R 1 1 . .
C C2 0.1522(5) 0.5731(4) 0.64641(11) 0.0322(5) Uani d . 1 1 . .
H H2 0.1037 0.4795 0.6173 0.039 Uiso calc R 1 1 . .
C C18 1.8167(5) 0.1865(4) 1.12220(10) 0.0240(5) Uani d . 1 1 . .
C C27 1.3166(5) -0.6745(4) 1.39298(10) 0.0304(5) Uani d . 1 1 . .
H H27 1.4141 -0.826 1.3951 0.036 Uiso calc R 1 1 . .
C C26 1.3957(5) -0.5313(4) 1.34953(10) 0.0287(5) Uani d . 1 1 . .
H H26 1.5499 -0.583 1.3223 0.034 Uiso calc R 1 1 . .
C C20 1.4791(5) 0.1629(4) 1.20683(10) 0.0276(5) Uani d . 1 1 . .
H H20 1.3218 0.2326 1.2314 0.033 Uiso calc R 1 1 . .
C C31 0.6299(5) -0.4020(4) 1.51582(11) 0.0333(5) Uani d . 1 1 . .
H H31 0.4799 -0.3404 1.543 0.04 Uiso calc R 1 1 . .

loop_
_atom_site_aniso_label
_atom_site_aniso_U_11
_atom_site_aniso_U_22
_atom_site_aniso_U_33
_atom_site_aniso_U_12
_atom_site_aniso_U_13
_atom_site_aniso_U_23
N1 0.0219(9) 0.0260(9) 0.0232(9) -0.0050(8) 0.0006(7) -0.0012(7)
N2 0.0213(9) 0.0274(10) 0.0233(9) -0.0064(8) 0.0020(7) -0.0009(7)
N4 0.0286(10) 0.0285(10) 0.0242(10) -0.0084(8) -0.0018(8) 0.0014(8)
C5 0.0194(11) 0.0292(12) 0.0257(11) -0.0026(9) 0.0053(9) 0.0032(9)
C10 0.0232(11) 0.0251(11) 0.0245(11) -0.0025(9) 0.0016(9) -0.0010(9)
C24 0.0323(13) 0.0281(11) 0.0241(11) -0.0085(10) -0.0032(10) 0.0005(9)
C17 0.0204(11) 0.0363(13) 0.0259(11) -0.0107(10) -0.0012(9) 0.0023(10)
N3 0.0275(11) 0.0335(11) 0.0222(10) -0.0072(9) -0.0013(8) 0.0007(8)
C21 0.0258(12) 0.0319(12) 0.0203(11) -0.0097(10) -0.0038(9) -0.0018(9)
C29 0.0239(11) 0.0304(12) 0.0217(11) -0.0090(9) -0.0054(9) 0.0014(9)
C9 0.0195(11) 0.0278(12) 0.0210(10) -0.0051(9) 0.0048(9) 0.0007(9)
C12 0.0229(11) 0.0246(11) 0.0301(12) -0.0055(9) 0.0025(9) -0.0042(9)
C6 0.0185(11) 0.0269(12) 0.0230(11) -0.0056(9) 0.0055(8) 0.0025(9)
C11 0.0196(11) 0.0276(12) 0.0196(10) -0.0079(9) 0.0028(8) -0.0010(9)
C25 0.0299(12) 0.0303(12) 0.0195(10) -0.0109(10) -0.0045(9) 0.0002(9)
C16 0.0258(12) 0.0281(12) 0.0225(11) -0.0074(9) 0.0016(9) -0.0052(9)
C28 0.0286(12) 0.0291(12) 0.0240(11) -0.0101(9) -0.0066(9) 0.0000(9)
C15 0.0222(11) 0.0259(11) 0.0265(11) -0.0038(9) 0.0006(9) -0.0007(9)
C22 0.0261(12) 0.0281(12) 0.0265(12) -0.0036(9) -0.0007(10) -0.0017(9)
C4 0.0241(12) 0.0336(13) 0.0367(13) 0.0010(10) 0.0018(10) 0.0072(10)
C7 0.0297(13) 0.0248(12) 0.0313(12) 0.0001(10) 0.0067(10) -0.0004(9)
C8 0.0301(12) 0.0265(11) 0.0229(11) -0.0043(9) 0.0038(9) -0.0046(9)
C13 0.0238(11) 0.0331(13) 0.0239(11) -0.0105(10) 0.0005(9) -0.0055(9)
C33 0.0335(14) 0.0297(12) 0.0311(13) -0.0101(11) -0.0069(10) 0.0057(10)
C32 0.0382(14) 0.0379(13) 0.0296(12) -0.0175(11) -0.0027(10) 0.0092(10)
C30 0.0290(12) 0.0337(12) 0.0283(11) -0.0075(10) -0.0024(9) 0.0005(9)
C1 0.0253(11) 0.0307(12) 0.0259(11) -0.0072(9) 0.0015(9) 0.0008(9)
C14 0.0170(10) 0.0346(13) 0.0210(10) -0.0094(9) 0.0046(8) 0.0017(9)
C19 0.0260(12) 0.0300(12) 0.0258(11) -0.0060(9) -0.0024(9) 0.0015(9)
C23 0.0233(11) 0.0365(13) 0.0263(11) -0.0063(10) 0.0040(9) -0.0075(10)
C3 0.0251(12) 0.0507(16) 0.0315(12) -0.0080(11) -0.0064(10) 0.0125(11)
C2 0.0289(12) 0.0443(14) 0.0262(12) -0.0145(11) -0.0013(9) 0.0013(10)
C18 0.0175(10) 0.0363(12) 0.0201(10) -0.0098(9) -0.0032(8) -0.0013(9)
C27 0.0349(13) 0.0259(11) 0.0294(12) -0.0033(10) -0.0062(10) -0.0006(9)
C26 0.0315(12) 0.0321(12) 0.0218(10) -0.0049(10) -0.0005(9) -0.0030(9)
C20 0.0240(11) 0.0347(12) 0.0233(11) -0.0043(9) 0.0020(9) -0.0021(9)
C31 0.0302(13) 0.0433(14) 0.0283(12) -0.0124(11) 0.0005(10) -0.0003(10)

loop_
_atom_type_symbol
_atom_type_description
_atom_type_scat_dispersion_real
_atom_type_scat_dispersion_imag
_atom_type_scat_source
C C 0.0033 0 'International Tables Vol C Tables 4.2.6.8 and 6.1.1.4'
H H 0 0 'International Tables Vol C Tables 4.2.6.8 and 6.1.1.4'
N N 0.0061 0 'International Tables Vol C Tables 4.2.6.8 and 6.1.1.4'

loop_
_geom_angle_atom_site_label_1
_geom_angle_atom_site_label_2
_geom_angle_atom_site_label_3
_geom_angle_site_symmetry_1
_geom_angle_site_symmetry_3
_geom_angle
_geom_angle_publ_flag
C9 N1 C6 . . 117.22(19) ?
C10 N2 C11 . . 121.13(17) ?
C25 N4 C29 . . 117.13(19) ?
C7 C5 C4 . . 123.2(2) ?
C7 C5 C6 . . 117.7(2) ?
C4 C5 C6 . . 119.1(2) ?
N2 C10 C9 . . 121.21(18) ?
N2 C10 H10 . . 119.4 ?
C9 C10 H10 . . 119.4 ?
N3 C24 C25 . . 120.6(2) ?
N3 C24 H24 . . 119.7 ?
C25 C24 H24 . . 119.7 ?
C14 C17 C18 . . 113.55(17) ?
C14 C17 H17A . . 108.9 ?
C18 C17 H17A . . 108.9 ?
C14 C17 H17B . . 108.9 ?
C18 C17 H17B . . 108.9 ?
H17A C17 H17B . . 107.7 ?
C24 N3 C21 . . 122.4(2) ?
C22 C21 C20 . . 118.4(2) ?
C22 C21 N3 . . 115.5(2) ?
C20 C21 N3 . . 126.1(2) ?
N4 C29 C30 . . 118.1(2) ?
N4 C29 C28 . . 123.1(2) ?
C30 C29 C28 . . 118.8(2) ?
N1 C9 C8 . . 124.0(2) ?
N1 C9 C10 . . 116.01(18) ?
C8 C9 C10 . . 120.03(18) ?
C13 C12 C11 . . 121.0(2) ?
C13 C12 H12 . . 119.5 ?
C11 C12 H12 . . 119.5 ?
N1 C6 C5 . . 122.56(19) ?
N1 C6 C1 . . 118.5(2) ?
C5 C6 C1 . . 118.9(2) ?
C12 C11 C16 . . 118.22(19) ?
C12 C11 N2 . . 115.96(19) ?
C16 C11 N2 . . 125.81(18) ?
N4 C25 C26 . . 124.0(2) ?
N4 C25 C24 . . 116.30(19) ?
C26 C25 C24 . . 119.7(2) ?
C15 C16 C11 . . 120.7(2) ?
C15 C16 H16 . . 119.7 ?
C11 C16 H16 . . 119.7 ?
C27 C28 C33 . . 123.3(2) ?
C27 C28 C29 . . 117.5(2) ?
C33 C28 C29 . . 119.2(2) ?
C16 C15 C14 . . 120.9(2) ?
C16 C15 H15 . . 119.6 ?
C14 C15 H15 . . 119.6 ?
C21 C22 C23 . . 121.1(2) ?
C21 C22 H22 . . 119.4 ?
C23 C22 H22 . . 119.4 ?
C3 C4 C5 . . 120.8(2) ?
C3 C4 H4 . . 119.6 ?
C5 C4 H4 . . 119.6 ?
C8 C7 C5 . . 119.7(2) ?
C8 C7 H7 . . 120.1 ?
C5 C7 H7 . . 120.1 ?
C7 C8 C9 . . 118.8(2) ?
C7 C8 H8 . . 120.6 ?
C9 C8 H8 . . 120.6 ?
C14 C13 C12 . . 121.1(2) ?
C14 C13 H13 . . 119.4 ?
C12 C13 H13 . . 119.4 ?
C32 C33 C28 . . 120.6(2) ?
C32 C33 H33 . . 119.7 ?
C28 C33 H33 . . 119.7 ?
C33 C32 C31 . . 120.2(2) ?
C33 C32 H32 . . 119.9 ?
C31 C32 H32 . . 119.9 ?
C31 C30 C29 . . 120.7(2) ?
C31 C30 H30 . . 119.7 ?
C29 C30 H30 . . 119.7 ?
C2 C1 C6 . . 120.3(2) ?
C2 C1 H1 . . 119.8 ?
C6 C1 H1 . . 119.8 ?
C13 C14 C15 . . 118.2(2) ?
C13 C14 C17 . . 121.1(2) ?
C15 C14 C17 . . 120.7(2) ?
C20 C19 C18 . . 121.4(2) ?
C20 C19 H19 . . 119.3 ?
C18 C19 H19 . . 119.3 ?
C18 C23 C22 . . 120.7(2) ?
C18 C23 H23 . . 119.7 ?
C22 C23 H23 . . 119.7 ?
C4 C3 C2 . . 120.4(2) ?
C4 C3 H3 . . 119.8 ?
C2 C3 H3 . . 119.8 ?
C1 C2 C3 . . 120.5(2) ?
C1 C2 H2 . . 119.7 ?
C3 C2 H2 . . 119.7 ?
C23 C18 C19 . . 118.2(2) ?
C23 C18 C17 . . 120.7(2) ?
C19 C18 C17 . . 121.1(2) ?
C26 C27 C28 . . 119.5(2) ?
C26 C27 H27 . . 120.2 ?
C28 C27 H27 . . 120.2 ?
C27 C26 C25 . . 118.7(2) ?
C27 C26 H26 . . 120.6 ?
C25 C26 H26 . . 120.6 ?
C19 C20 C21 . . 120.2(2) ?
C19 C20 H20 . . 119.9 ?
C21 C20 H20 . . 119.9 ?
C30 C31 C32 . . 120.5(2) ?
C30 C31 H31 . . 119.7 ?
C32 C31 H31 . . 119.7 ?

loop_
_geom_bond_atom_site_label_1
_geom_bond_atom_site_label_2
_geom_bond_site_symmetry_2
_geom_bond_distance
_geom_bond_publ_flag
N1 C9 . 1.328(3) ?
N1 C6 . 1.373(3) ?
N2 C10 . 1.270(3) ?
N2 C11 . 1.424(3) ?
N4 C25 . 1.329(3) ?
N4 C29 . 1.370(3) ?
C5 C7 . 1.412(3) ?
C5 C4 . 1.417(3) ?
C5 C6 . 1.420(3) ?
C10 C9 . 1.471(3) ?
C10 H10 . 0.93 ?
C24 N3 . 1.265(3) ?
C24 C25 . 1.477(3) ?
C24 H24 . 0.93 ?
C17 C14 . 1.517(3) ?
C17 C18 . 1.526(3) ?
C17 H17A . 0.97 ?
C17 H17B . 0.97 ?
N3 C21 . 1.421(3) ?
C21 C22 . 1.390(3) ?
C21 C20 . 1.399(3) ?
C29 C30 . 1.419(3) ?
C29 C28 . 1.419(3) ?
C9 C8 . 1.418(3) ?
C12 C13 . 1.390(3) ?
C12 C11 . 1.392(3) ?
C12 H12 . 0.93 ?
C6 C1 . 1.419(3) ?
C11 C16 . 1.397(3) ?
C25 C26 . 1.421(3) ?
C16 C15 . 1.392(3) ?
C16 H16 . 0.93 ?
C28 C27 . 1.418(3) ?
C28 C33 . 1.418(3) ?
C15 C14 . 1.399(3) ?
C15 H15 . 0.93 ?
C22 C23 . 1.393(3) ?
C22 H22 . 0.93 ?
C4 C3 . 1.363(4) ?
C4 H4 . 0.93 ?
C7 C8 . 1.362(3) ?
C7 H7 . 0.93 ?
C8 H8 . 0.93 ?
C13 C14 . 1.386(3) ?
C13 H13 . 0.93 ?
C33 C32 . 1.370(4) ?
C33 H33 . 0.93 ?
C32 C31 . 1.409(4) ?
C32 H32 . 0.93 ?
C30 C31 . 1.368(3) ?
C30 H30 . 0.93 ?
C1 C2 . 1.373(3) ?
C1 H1 . 0.93 ?
C19 C20 . 1.391(3) ?
C19 C18 . 1.394(3) ?
C19 H19 . 0.93 ?
C23 C18 . 1.390(3) ?
C23 H23 . 0.93 ?
C3 C2 . 1.408(4) ?
C3 H3 . 0.93 ?
C2 H2 . 0.93 ?
C27 C26 . 1.368(3) ?
C27 H27 . 0.93 ?
C26 H26 . 0.93 ?
C20 H20 . 0.93 ?
C31 H31 . 0.93 ?
